data_4084434
loop_
_publ_author_name
'Athukorala Arachchige, Kasun S.'
'Diamond, Louise M.'
'Knight, Fergus R.'
'Lechner, Marie-Luise'
'Slawin, Alexandra M. Z.'
'Woollins, J. Derek'

_publ_section_title
;
 Synthetic, Structural, and Spectroscopic Studies of Sterically Crowded
 Tin--Chalcogen Acenaphthenes
;
_journal_issue 21
_journal_name_full Organometallics
_journal_page_first 6089
_journal_paper_doi 10.1021/om500755w
_journal_volume 33
_journal_year 2014
_chemical_formula_moiety 'C36 H28 Se Sn'
_chemical_formula_sum 'C36 H28 Se Sn'
_chemical_formula_weight 658.27
_space_group_IT_number 14
_symmetry_cell_setting monoclinic
_symmetry_Int_Tables_number 14
_symmetry_space_group_name_Hall '-P 2yn'
_symmetry_space_group_name_H-M 'P 1 21/n 1'
_atom_sites_solution_hydrogens geom
_atom_sites_solution_primary direct
_atom_sites_solution_secondary difmap
_cell_angle_alpha 90.0000
_cell_angle_beta 91.963(6)
_cell_angle_gamma 90.0000
_cell_formula_units_Z 4
_cell_length_a 9.223(5)
_cell_length_b 16.740(8)
_cell_length_c 18.435(8)
_cell_measurement_reflns_used 5242
_cell_measurement_temperature 125
_cell_measurement_theta_max 32.03
_cell_measurement_theta_min 1.22
_cell_volume 2845(2)
_computing_cell_refinement 'CrystalClear-SM Expert 2.0 r6'
_computing_data_collection 'CrystalClear-SM Expert 2.0 r6 (Rigaku, 2010)'
_computing_data_reduction 'CrystalClear-SM Expert 2.0 r6'
_computing_molecular_graphics 'CrystalStructure 4.0'
_computing_publication_material 'CrystalStructure 4.0 (Rigaku, 2010)'
_computing_structure_refinement 'SHELXL97 (Sheldrick, 2008)'
_computing_structure_solution 'SHELXS97 (Sheldrick, 2008)'
_diffrn_ambient_temperature 125
_diffrn_detector_area_resol_mean 13.653
_diffrn_measured_fraction_theta_full 0.999
_diffrn_measured_fraction_theta_max 0.999
_diffrn_measurement_device_type 'Rigaku SCX mini'
_diffrn_measurement_method \w
_diffrn_radiation_type 'Mo K\a'
_diffrn_radiation_wavelength 0.71075
_diffrn_reflns_av_R_equivalents 0.0917
_diffrn_reflns_limit_h_max 10
_diffrn_reflns_limit_h_min -10
_diffrn_reflns_limit_k_max 19
_diffrn_reflns_limit_k_min -19
_diffrn_reflns_limit_l_max 21
_diffrn_reflns_limit_l_min -21
_diffrn_reflns_number 24262
_diffrn_reflns_theta_full 25.00
_diffrn_reflns_theta_max 25.00
_diffrn_standards_number 0
_exptl_absorpt_coefficient_mu 2.201
_exptl_absorpt_correction_T_max 0.936
_exptl_absorpt_correction_T_min 0.707
_exptl_absorpt_correction_type multi-scan
_exptl_absorpt_process_details 'REQAB (Rigaku, 1998)'
_exptl_crystal_colour colorless
_exptl_crystal_density_diffrn 1.537
_exptl_crystal_density_method 'not measured'
_exptl_crystal_description platelet
_exptl_crystal_F_000 1312.00
_exptl_crystal_size_max 0.130
_exptl_crystal_size_mid 0.120
_exptl_crystal_size_min 0.030
_refine_diff_density_max 0.990
_refine_diff_density_min -0.740
_refine_ls_extinction_method none
_refine_ls_goodness_of_fit_ref 1.156
_refine_ls_hydrogen_treatment constr
_refine_ls_number_parameters 343
_refine_ls_number_reflns 5006
_refine_ls_number_restraints 0
_refine_ls_R_factor_gt 0.0457
_refine_ls_shift/su_max 0.001
_refine_ls_structure_factor_coef Fsqd
_refine_ls_weighting_details 'w = 1/[\s^2^(Fo^2^)+(0.0199P)^2^+0.0000P] where P=(Fo^2^+2Fc^2^)/3'
_refine_ls_weighting_scheme calc
_refine_ls_wR_factor_ref 0.0885
_reflns_number_gt 3672
_reflns_number_total 5006
_reflns_threshold_expression F^2^>2.0\s(F^2^)
_cod_data_source_file om500755w_si_002.cif
_cod_data_source_block 2
_cod_depositor_comments 'Adding full bibliography for 4084433--4084444.cif.'
_cod_original_cell_volume 2844(3)
_cod_database_code 4084434

loop_
_symmetry_equiv_pos_site_id
_symmetry_equiv_pos_as_xyz
1 +X,+Y,+Z
2 1/2-X,1/2+Y,1/2-Z
3 -X,-Y,-Z
4 1/2+X,1/2-Y,1/2+Z

loop_
_atom_site_label
_atom_site_type_symbol
_atom_site_fract_x
_atom_site_fract_y
_atom_site_fract_z
_atom_site_U_iso_or_equiv
_atom_site_adp_type
_atom_site_occupancy
_atom_site_symmetry_multiplicity
_atom_site_calc_flag
_atom_site_refinement_flags
Sn1 Sn 0.72099(4) 0.73241(2) 0.11727(2) 0.02319(12) Uani 1.0 4 d .
Se1 Se 0.98513(6) 0.67113(3) 0.01083(3) 0.02593(16) Uani 1.0 4 d .
C1 C 0.8755(6) 0.8299(3) 0.1121(3) 0.0235(13) Uani 1.0 4 d .
C2 C 0.8443(6) 0.8946(3) 0.1564(3) 0.0266(14) Uani 1.0 4 d .
C3 C 0.9208(6) 0.9675(4) 0.1587(3) 0.0317(15) Uani 1.0 4 d .
C4 C 1.0333(6) 0.9763(4) 0.1128(3) 0.0298(15) Uani 1.0 4 d .
C5 C 1.0697(6) 0.9123(3) 0.0669(3) 0.0230(13) Uani 1.0 4 d .
C6 C 1.1885(6) 0.9307(4) 0.0242(3) 0.0275(14) Uani 1.0 4 d .
C7 C 1.2386(6) 0.8752(4) -0.0234(4) 0.0341(15) Uani 1.0 4 d .
C8 C 1.1712(6) 0.7987(4) -0.0252(3) 0.0293(14) Uani 1.0 4 d .
C9 C 1.0544(6) 0.7799(3) 0.0174(3) 0.0247(13) Uani 1.0 4 d .
C10 C 0.9967(6) 0.8375(3) 0.0654(3) 0.0212(13) Uani 1.0 4 d .
C11 C 1.1361(6) 1.0454(4) 0.1016(3) 0.0336(15) Uani 1.0 4 d .
C12 C 1.2393(7) 1.0156(4) 0.0413(4) 0.0372(16) Uani 1.0 4 d .
C13 C 0.5534(6) 0.7751(3) 0.1863(3) 0.0236(13) Uani 1.0 4 d .
C14 C 0.5567(7) 0.7599(4) 0.2604(3) 0.0311(15) Uani 1.0 4 d .
C15 C 0.4451(7) 0.7846(4) 0.3038(4) 0.0383(16) Uani 1.0 4 d .
C16 C 0.3279(7) 0.8263(4) 0.2736(4) 0.0361(16) Uani 1.0 4 d .
C17 C 0.3215(6) 0.8419(4) 0.1999(4) 0.0333(15) Uani 1.0 4 d .
C18 C 0.4335(6) 0.8169(3) 0.1567(3) 0.0286(14) Uani 1.0 4 d .
C19 C 0.6116(6) 0.7131(3) 0.0148(3) 0.0221(13) Uani 1.0 4 d .
C20 C 0.5049(6) 0.6537(4) 0.0058(3) 0.0277(14) Uani 1.0 4 d .
C21 C 0.4340(6) 0.6412(4) -0.0612(3) 0.0318(15) Uani 1.0 4 d .
C22 C 0.4674(6) 0.6873(4) -0.1204(4) 0.0371(16) Uani 1.0 4 d .
C23 C 0.5692(7) 0.7472(4) -0.1127(3) 0.0348(16) Uani 1.0 4 d .
C24 C 0.6421(6) 0.7589(4) -0.0455(3) 0.0286(14) Uani 1.0 4 d .
C25 C 0.8005(6) 0.6274(3) 0.1707(3) 0.0254(14) Uani 1.0 4 d .
C26 C 0.7843(6) 0.5517(4) 0.1406(3) 0.0321(15) Uani 1.0 4 d .
C27 C 0.8463(7) 0.4843(4) 0.1735(4) 0.0398(17) Uani 1.0 4 d .
C28 C 0.9238(7) 0.4925(4) 0.2379(4) 0.0372(16) Uani 1.0 4 d .
C29 C 0.9400(7) 0.5661(4) 0.2700(4) 0.0379(16) Uani 1.0 4 d .
C30 C 0.8799(6) 0.6336(4) 0.2359(3) 0.0367(16) Uani 1.0 4 d .
C31 C 1.1289(6) 0.6175(3) 0.0722(3) 0.0207(13) Uani 1.0 4 d .
C32 C 1.1671(6) 0.5406(4) 0.0528(4) 0.0313(15) Uani 1.0 4 d .
C33 C 1.2639(6) 0.4978(4) 0.0974(4) 0.0352(16) Uani 1.0 4 d .
C34 C 1.3244(7) 0.5323(4) 0.1591(4) 0.0380(16) Uani 1.0 4 d .
C35 C 1.2883(6) 0.6099(4) 0.1783(4) 0.0362(16) Uani 1.0 4 d .
C36 C 1.1890(6) 0.6523(4) 0.1347(3) 0.0321(15) Uani 1.0 4 d .
H2 H 0.7651 0.8892 0.1876 0.0319 Uiso 1.0 4 calc R
H3 H 0.8953 1.0090 0.1910 0.0380 Uiso 1.0 4 calc R
H7 H 1.3160 0.8873 -0.0542 0.0410 Uiso 1.0 4 calc R
H8 H 1.2072 0.7590 -0.0568 0.0352 Uiso 1.0 4 calc R
H11A H 1.1920 1.0579 0.1470 0.0404 Uiso 1.0 4 calc R
H11B H 1.0823 1.0937 0.0853 0.0404 Uiso 1.0 4 calc R
H12A H 1.2303 1.0499 -0.0024 0.0446 Uiso 1.0 4 calc R
H12B H 1.3416 1.0158 0.0593 0.0446 Uiso 1.0 4 calc R
H14 H 0.6370 0.7320 0.2819 0.0373 Uiso 1.0 4 calc R
H15 H 0.4491 0.7730 0.3543 0.0459 Uiso 1.0 4 calc R
H16 H 0.2523 0.8440 0.3034 0.0433 Uiso 1.0 4 calc R
H17 H 0.2406 0.8697 0.1789 0.0400 Uiso 1.0 4 calc R
H18 H 0.4288 0.8283 0.1062 0.0343 Uiso 1.0 4 calc R
H20 H 0.4808 0.6216 0.0461 0.0333 Uiso 1.0 4 calc R
H21 H 0.3622 0.6006 -0.0662 0.0381 Uiso 1.0 4 calc R
H22 H 0.4204 0.6778 -0.1663 0.0445 Uiso 1.0 4 calc R
H23 H 0.5900 0.7805 -0.1528 0.0418 Uiso 1.0 4 calc R
H24 H 0.7143 0.7992 -0.0412 0.0343 Uiso 1.0 4 calc R
H26 H 0.7293 0.5457 0.0964 0.0385 Uiso 1.0 4 calc R
H27 H 0.8351 0.4333 0.1515 0.0477 Uiso 1.0 4 calc R
H28 H 0.9666 0.4469 0.2605 0.0446 Uiso 1.0 4 calc R
H29 H 0.9919 0.5711 0.3152 0.0455 Uiso 1.0 4 calc R
H30 H 0.8935 0.6845 0.2578 0.0440 Uiso 1.0 4 calc R
H32 H 1.1277 0.5173 0.0094 0.0376 Uiso 1.0 4 calc R
H33 H 1.2883 0.4444 0.0852 0.0422 Uiso 1.0 4 calc R
H34 H 1.3914 0.5028 0.1889 0.0456 Uiso 1.0 4 calc R
H35 H 1.3309 0.6337 0.2207 0.0434 Uiso 1.0 4 calc R
H36 H 1.1622 0.7050 0.1478 0.0385 Uiso 1.0 4 calc R

loop_
_atom_site_aniso_label
_atom_site_aniso_U_11
_atom_site_aniso_U_22
_atom_site_aniso_U_33
_atom_site_aniso_U_12
_atom_site_aniso_U_13
_atom_site_aniso_U_23
Sn1 0.0268(3) 0.0196(2) 0.0231(3) -0.00097(18) -0.00007(17) 0.00049(18)
Se1 0.0288(4) 0.0213(3) 0.0276(4) 0.0015(3) -0.0007(3) -0.0008(3)
C1 0.030(4) 0.019(3) 0.022(3) 0.001(3) -0.003(3) 0.003(3)
C2 0.027(4) 0.028(4) 0.025(4) -0.003(3) 0.002(3) 0.001(3)
C3 0.039(4) 0.021(4) 0.034(4) -0.003(3) -0.002(3) -0.001(3)
C4 0.032(4) 0.024(4) 0.032(4) -0.001(3) -0.010(3) -0.000(3)
C5 0.025(4) 0.021(3) 0.023(3) -0.001(3) -0.007(3) 0.001(3)
C6 0.031(4) 0.021(4) 0.030(4) -0.001(3) -0.001(3) 0.008(3)
C7 0.028(4) 0.036(4) 0.039(4) 0.001(3) 0.006(3) 0.012(3)
C8 0.031(4) 0.025(4) 0.033(4) 0.008(3) 0.003(3) -0.002(3)
C9 0.035(4) 0.023(4) 0.016(3) -0.001(3) 0.002(3) 0.003(3)
C10 0.022(3) 0.021(3) 0.021(3) -0.001(3) -0.003(3) 0.000(3)
C11 0.044(4) 0.020(4) 0.036(4) -0.007(3) -0.005(4) 0.006(3)
C12 0.033(4) 0.027(4) 0.051(5) -0.004(3) -0.002(4) 0.006(3)
C13 0.023(3) 0.022(3) 0.026(4) -0.008(3) 0.000(3) 0.000(3)
C14 0.034(4) 0.029(4) 0.030(4) 0.004(3) -0.005(3) 0.007(3)
C15 0.043(4) 0.045(5) 0.028(4) 0.004(4) 0.005(3) 0.002(3)
C16 0.033(4) 0.036(4) 0.040(4) -0.002(3) 0.009(4) -0.008(4)
C17 0.026(4) 0.030(4) 0.043(4) 0.006(3) -0.011(3) -0.011(3)
C18 0.035(4) 0.025(4) 0.025(4) -0.004(3) 0.002(3) 0.001(3)
C19 0.024(3) 0.018(3) 0.024(3) 0.004(3) 0.001(3) -0.003(3)
C20 0.031(4) 0.025(4) 0.027(4) -0.002(3) 0.003(3) -0.003(3)
C21 0.026(4) 0.034(4) 0.035(4) -0.001(3) -0.002(3) -0.007(3)
C22 0.029(4) 0.049(5) 0.032(4) 0.010(4) -0.008(3) -0.010(4)
C23 0.035(4) 0.041(4) 0.029(4) 0.008(3) 0.003(3) 0.008(3)
C24 0.026(4) 0.028(4) 0.032(4) -0.000(3) 0.000(3) -0.004(3)
C25 0.026(4) 0.019(3) 0.031(4) -0.001(3) 0.008(3) 0.005(3)
C26 0.030(4) 0.033(4) 0.033(4) -0.000(3) -0.003(3) 0.005(3)
C27 0.047(4) 0.023(4) 0.048(5) -0.000(3) -0.012(4) 0.005(3)
C28 0.033(4) 0.030(4) 0.049(5) 0.001(3) 0.000(4) 0.015(4)
C29 0.032(4) 0.048(5) 0.034(4) 0.003(4) -0.009(3) 0.009(4)
C30 0.040(4) 0.032(4) 0.038(4) -0.003(3) -0.007(4) 0.003(3)
C31 0.019(3) 0.020(3) 0.023(3) -0.000(3) 0.003(3) -0.001(3)
C32 0.030(4) 0.025(4) 0.040(4) -0.003(3) 0.001(3) -0.003(3)
C33 0.031(4) 0.024(4) 0.051(5) 0.002(3) 0.002(4) 0.009(3)
C34 0.028(4) 0.039(4) 0.047(5) 0.002(3) -0.004(4) 0.021(4)
C35 0.035(4) 0.038(4) 0.035(4) -0.002(3) -0.007(3) 0.010(3)
C36 0.034(4) 0.022(4) 0.040(4) -0.001(3) 0.002(3) 0.001(3)

loop_
_atom_type_symbol
_atom_type_description
_atom_type_scat_dispersion_real
_atom_type_scat_dispersion_imag
_atom_type_scat_source
C C 0.0033 0.0016
;
International Tables for Crystallography
(1992, Vol. C, Tables 4.2.6.8 and 6.1.1.4)
;
H H 0.0000 0.0000
;
International Tables for Crystallography
(1992, Vol. C, Table 6.1.1.4)
;
Se Se -0.0929 2.2259
;
International Tables for Crystallography
(1992, Vol. C, Tables 4.2.6.8 and 6.1.1.4)
;
Sn Sn -0.6537 1.4246
;
International Tables for Crystallography
(1992, Vol. C, Tables 4.2.6.8 and 6.1.1.4)
;

loop_
_geom_angle_atom_site_label_1
_geom_angle_atom_site_label_2
_geom_angle_atom_site_label_3
_geom_angle
_geom_angle_publ_flag
C1 Sn1 C13 105.2(2) yes
C1 Sn1 C19 111.4(2) yes
C1 Sn1 C25 115.1(2) yes
C13 Sn1 C19 104.2(2) yes
C13 Sn1 C25 104.0(2) yes
C19 Sn1 C25 115.4(2) yes
C9 Se1 C31 100.5(3) yes
Sn1 C1 C2 114.2(4) yes
Sn1 C1 C10 128.1(4) yes
C2 C1 C10 117.5(5) yes
C1 C2 C3 125.3(5) yes
C2 C3 C4 117.6(5) yes
C3 C4 C5 119.3(5) yes
C3 C4 C11 131.2(5) yes
C5 C4 C11 109.5(5) yes
C4 C5 C6 112.0(5) yes
C4 C5 C10 123.9(5) yes
C6 C5 C10 124.1(5) yes
C5 C6 C7 119.7(5) yes
C5 C6 C12 109.2(5) yes
C7 C6 C12 131.1(6) yes
C6 C7 C8 118.0(6) yes
C7 C8 C9 122.4(5) yes
Se1 C9 C8 116.0(4) yes
Se1 C9 C10 123.2(4) yes
C8 C9 C10 120.7(5) yes
C1 C10 C5 116.3(5) yes
C1 C10 C9 128.8(5) yes
C5 C10 C9 114.9(5) yes
C4 C11 C12 104.6(5) yes
C6 C12 C11 104.7(5) yes
Sn1 C13 C14 121.9(4) yes
Sn1 C13 C18 120.4(4) yes
C14 C13 C18 117.7(5) yes
C13 C14 C15 121.4(6) yes
C14 C15 C16 120.0(6) yes
C15 C16 C17 119.8(6) yes
C16 C17 C18 119.9(6) yes
C13 C18 C17 121.1(5) yes
Sn1 C19 C20 121.3(4) yes
Sn1 C19 C24 121.6(4) yes
C20 C19 C24 117.2(5) yes
C19 C20 C21 121.1(5) yes
C20 C21 C22 120.4(6) yes
C21 C22 C23 119.7(6) yes
C22 C23 C24 119.8(6) yes
C19 C24 C23 121.8(5) yes
Sn1 C25 C26 122.5(4) yes
Sn1 C25 C30 120.1(4) yes
C26 C25 C30 117.3(5) yes
C25 C26 C27 121.9(6) yes
C26 C27 C28 119.2(6) yes
C27 C28 C29 120.7(6) yes
C28 C29 C30 119.7(6) yes
C25 C30 C29 121.2(6) yes
Se1 C31 C32 117.1(4) yes
Se1 C31 C36 122.4(4) yes
C32 C31 C36 120.4(5) yes
C31 C32 C33 119.3(6) yes
C32 C33 C34 120.4(6) yes
C33 C34 C35 120.6(6) yes
C34 C35 C36 119.2(6) yes
C31 C36 C35 120.0(5) yes
C1 C2 H2 117.367 no
C3 C2 H2 117.346 no
C2 C3 H3 121.180 no
C4 C3 H3 121.180 no
C6 C7 H7 121.001 no
C8 C7 H7 120.994 no
C7 C8 H8 118.796 no
C9 C8 H8 118.804 no
C4 C11 H11A 110.830 no
C4 C11 H11B 110.840 no
C12 C11 H11A 110.832 no
C12 C11 H11B 110.840 no
H11A C11 H11B 108.886 no
C6 C12 H12A 110.814 no
C6 C12 H12B 110.809 no
C11 C12 H12A 110.813 no
C11 C12 H12B 110.818 no
H12A C12 H12B 108.874 no
C13 C14 H14 119.298 no
C15 C14 H14 119.302 no
C14 C15 H15 119.976 no
C16 C15 H15 119.981 no
C15 C16 H16 120.107 no
C17 C16 H16 120.098 no
C16 C17 H17 120.041 no
C18 C17 H17 120.049 no
C13 C18 H18 119.438 no
C17 C18 H18 119.436 no
C19 C20 H20 119.440 no
C21 C20 H20 119.428 no
C20 C21 H21 119.817 no
C22 C21 H21 119.817 no
C21 C22 H22 120.144 no
C23 C22 H22 120.152 no
C22 C23 H23 120.115 no
C24 C23 H23 120.114 no
C19 C24 H24 119.086 no
C23 C24 H24 119.096 no
C25 C26 H26 119.045 no
C27 C26 H26 119.053 no
C26 C27 H27 120.379 no
C28 C27 H27 120.387 no
C27 C28 H28 119.675 no
C29 C28 H28 119.653 no
C28 C29 H29 120.172 no
C30 C29 H29 120.173 no
C25 C30 H30 119.390 no
C29 C30 H30 119.385 no
C31 C32 H32 120.336 no
C33 C32 H32 120.330 no
C32 C33 H33 119.811 no
C34 C33 H33 119.824 no
C33 C34 H34 119.708 no
C35 C34 H34 119.728 no
C34 C35 H35 120.371 no
C36 C35 H35 120.379 no
C31 C36 H36 119.984 no
C35 C36 H36 119.968 no

loop_
_geom_bond_atom_site_label_1
_geom_bond_atom_site_label_2
_geom_bond_distance
_geom_bond_publ_flag
Sn1 C1 2.171(6) yes
Sn1 C13 2.158(6) yes
Sn1 C19 2.136(6) yes
Sn1 C25 2.132(6) yes
Se1 C9 1.932(6) yes
Se1 C31 1.934(5) yes
C1 C2 1.394(8) yes
C1 C10 1.440(8) yes
C2 C3 1.409(8) yes
C3 C4 1.368(8) yes
C4 C5 1.414(8) yes
C4 C11 1.516(8) yes
C5 C6 1.405(8) yes
C5 C10 1.422(8) yes
C6 C7 1.369(8) yes
C6 C12 1.526(8) yes
C7 C8 1.424(8) yes
C8 C9 1.391(8) yes
C9 C10 1.423(8) yes
C11 C12 1.569(9) yes
C13 C14 1.389(8) yes
C13 C18 1.404(8) yes
C14 C15 1.388(9) yes
C15 C16 1.388(9) yes
C16 C17 1.381(9) yes
C17 C18 1.391(8) yes
C19 C20 1.405(8) yes
C19 C24 1.386(8) yes
C20 C21 1.394(8) yes
C21 C22 1.380(9) yes
C22 C23 1.378(9) yes
C23 C24 1.403(8) yes
C25 C26 1.389(8) yes
C25 C30 1.391(8) yes
C26 C27 1.395(8) yes
C27 C28 1.371(9) yes
C28 C29 1.373(9) yes
C29 C30 1.398(9) yes
C31 C32 1.384(8) yes
C31 C36 1.390(8) yes
C32 C33 1.392(8) yes
C33 C34 1.377(9) yes
C34 C35 1.390(9) yes
C35 C36 1.392(8) yes
C2 H2 0.950 no
C3 H3 0.950 no
C7 H7 0.950 no
C8 H8 0.950 no
C11 H11A 0.990 no
C11 H11B 0.990 no
C12 H12A 0.990 no
C12 H12B 0.990 no
C14 H14 0.950 no
C15 H15 0.950 no
C16 H16 0.950 no
C17 H17 0.950 no
C18 H18 0.950 no
C20 H20 0.950 no
C21 H21 0.950 no
C22 H22 0.950 no
C23 H23 0.950 no
C24 H24 0.950 no
C26 H26 0.950 no
C27 H27 0.950 no
C28 H28 0.950 no
C29 H29 0.950 no
C30 H30 0.950 no
C32 H32 0.950 no
C33 H33 0.950 no
C34 H34 0.950 no
C35 H35 0.950 no
C36 H36 0.950 no

loop_
_geom_contact_atom_site_label_1
_geom_contact_atom_site_label_2
_geom_contact_distance
_geom_contact_publ_flag
_geom_contact_site_symmetry_2
Sn1 Se1 3.3413(12) no .
Se1 C1 3.420(6) no .
Se1 C19 3.519(6) no .
Se1 C25 3.530(6) no .
C1 C4 2.850(8) no .
C2 C5 2.714(8) no .
C2 C13 3.408(8) no .
C3 C10 2.876(8) no .
C5 C8 2.736(8) no .
C6 C9 2.813(8) no .
C7 C10 2.882(8) no .
C8 C31 3.553(8) no .
C9 C36 3.256(8) no .
C13 C16 2.806(8) no .
C14 C17 2.769(8) no .
C15 C18 2.765(9) no .
C18 C19 3.585(8) no .
C19 C22 2.818(8) no .
C20 C23 2.768(8) no .
C21 C24 2.759(8) no .
C25 C28 2.798(8) no .
C25 C31 3.588(8) no .
C26 C29 2.752(9) no .
C27 C30 2.764(9) no .
C30 C36 3.474(9) no .
C31 C34 2.767(8) no .
C32 C35 2.788(9) no .
C33 C36 2.770(8) no .
C2 C28 3.595(8) no 2_655
C4 C6 3.554(8) no 3_775
C5 C17 3.523(8) no 1_655
C6 C4 3.554(8) no 3_775
C16 C23 3.456(9) no 4_465
C17 C5 3.523(8) no 1_455
C17 C36 3.594(8) no 1_455
C18 C36 3.575(8) no 1_455
C23 C16 3.456(9) no 4_564
C28 C2 3.595(8) no 2_645
C36 C17 3.594(8) no 1_655
C36 C18 3.575(8) no 1_655
Sn1 H2 2.9501 no .
Sn1 H14 3.1574 no .
Sn1 H18 3.1374 no .
Sn1 H20 3.1427 no .
Sn1 H24 3.1269 no .
Sn1 H26 3.1498 no .
Sn1 H30 3.0986 no .
Se1 H8 2.8439 no .
Se1 H24 3.4043 no .
Se1 H26 3.5665 no .
Se1 H32 2.8913 no .
Se1 H36 3.0131 no .
C1 H3 3.3350 no .
C1 H24 3.1893 no .
C1 H36 3.4167 no .
C3 H11A 2.9377 no .
C3 H11B 2.9417 no .
C4 H2 3.2211 no .
C4 H12A 3.0980 no .
C4 H12B 3.1131 no .
C5 H3 3.2708 no .
C5 H7 3.2662 no .
C5 H11A 3.0472 no .
C5 H11B 3.0585 no .
C5 H12A 3.0434 no .
C5 H12B 3.0559 no .
C6 H8 3.2460 no .
C6 H11A 3.1074 no .
C6 H11B 3.1227 no .
C7 H12A 2.9521 no .
C7 H12B 2.9448 no .
C8 H36 3.5575 no .
C9 H7 3.3198 no .
C9 H24 3.2980 no .
C9 H36 2.8584 no .
C10 H2 3.2748 no .
C10 H8 3.2960 no .
C10 H24 3.2715 no .
C10 H36 3.0649 no .
C11 H3 2.8763 no .
C12 H7 2.8810 no .
C13 H2 2.7316 no .
C13 H15 3.2739 no .
C13 H17 3.2892 no .
C14 H2 3.2187 no .
C14 H16 3.2619 no .
C14 H18 3.2498 no .
C14 H30 3.3550 no .
C15 H17 3.2546 no .
C16 H14 3.2571 no .
C16 H18 3.2538 no .
C17 H15 3.2534 no .
C18 H2 3.3201 no .
C18 H14 3.2512 no .
C18 H16 3.2592 no .
C19 H18 3.0970 no .
C19 H21 3.2908 no .
C19 H23 3.2882 no .
C19 H26 3.3448 no .
C20 H18 3.5423 no .
C20 H22 3.2654 no .
C20 H24 3.2440 no .
C20 H26 3.1791 no .
C21 H23 3.2442 no .
C22 H20 3.2588 no .
C22 H24 3.2559 no .
C23 H21 3.2421 no .
C24 H20 3.2432 no .
C24 H22 3.2660 no .
C25 H14 3.1232 no .
C25 H27 3.2866 no .
C25 H29 3.2837 no .
C26 H20 3.4508 no .
C26 H28 3.2454 no .
C26 H30 3.2358 no .
C27 H29 3.2406 no .
C28 H26 3.2380 no .
C28 H30 3.2482 no .
C29 H27 3.2423 no .
C30 H14 2.9297 no .
C30 H26 3.2341 no .
C30 H28 3.2536 no .
C30 H36 3.3378 no .
C31 H8 3.4495 no .
C31 H33 3.2543 no .
C31 H35 3.2693 no .
C32 H34 3.2586 no .
C32 H36 3.2635 no .
C33 H35 3.2602 no .
C34 H32 3.2601 no .
C34 H36 3.2591 no .
C35 H33 3.2587 no .
C36 H32 3.2663 no .
C36 H34 3.2580 no .
H2 H3 2.3370 no .
H2 H14 3.3883 no .
H2 H18 3.5487 no .
H3 H11A 2.9946 no .
H3 H11B 3.0016 no .
H7 H8 2.3706 no .
H7 H12A 3.0002 no .
H7 H12B 3.0053 no .
H11A H12A 2.7907 no .
H11A H12B 2.2728 no .
H11B H12A 2.2728 no .
H11B H12B 2.7804 no .
H14 H15 2.3272 no .
H14 H30 2.5494 no .
H15 H16 2.3391 no .
H16 H17 2.3333 no .
H17 H18 2.3341 no .
H20 H21 2.3334 no .
H20 H26 2.7537 no .
H21 H22 2.3296 no .
H22 H23 2.3321 no .
H23 H24 2.3415 no .
H26 H27 2.3365 no .
H27 H28 2.3217 no .
H28 H29 2.3205 no .
H29 H30 2.3415 no .
H30 H36 3.2733 no .
H32 H33 2.3445 no .
H33 H34 2.3207 no .
H34 H35 2.3411 no .
H35 H36 2.3468 no .
Se1 H15 3.0403 no 4_564
Se1 H32 3.3389 no 3_765
Se1 H33 3.5957 no 3_765
C1 H12A 2.9924 no 3_775
C2 H12A 3.0440 no 3_775
C2 H22 3.5336 no 4_565
C2 H28 3.4112 no 2_655
C3 H12A 3.1717 no 3_775
C3 H17 3.3828 no 1_655
C3 H34 3.3031 no 2_755
C4 H12A 3.1478 no 3_775
C4 H17 2.8574 no 1_655
C5 H11B 3.0942 no 3_775
C5 H12A 3.0400 no 3_775
C5 H17 2.6529 no 1_655
C6 H11B 3.1828 no 3_775
C6 H17 3.0528 no 1_655
C6 H18 3.1478 no 1_655
C7 H11B 3.1781 no 3_775
C7 H18 3.0183 no 1_655
C8 H11B 3.1237 no 3_775
C8 H14 3.5960 no 4_564
C8 H15 3.2023 no 4_564
C8 H18 3.3712 no 1_655
C9 H11B 3.0802 no 3_775
C9 H15 3.2509 no 4_564
C10 H11B 3.0717 no 3_775
C10 H12A 3.0197 no 3_775
C10 H17 3.0675 no 1_655
C11 H17 3.3946 no 1_655
C11 H24 3.1643 no 3_775
C11 H35 3.5986 no 2_755
C12 H17 3.5215 no 1_655
C12 H24 3.1299 no 3_775
C13 H28 3.0464 no 2_655
C13 H35 3.2090 no 1_455
C14 H27 3.4558 no 2_655
C14 H28 3.1599 no 2_655
C14 H35 3.0382 no 1_455
C15 H8 3.5434 no 4_465
C15 H23 3.5688 no 4_465
C15 H27 3.2958 no 2_655
C15 H28 3.0839 no 2_655
C15 H35 3.1197 no 1_455
C16 H23 3.1711 no 4_465
C16 H28 2.8535 no 2_655
C16 H33 3.4679 no 2_655
C16 H35 3.3682 no 1_455
C16 H36 3.4045 no 1_455
C17 H28 2.7100 no 2_655
C17 H35 3.5066 no 1_455
C17 H36 2.8700 no 1_455
C18 H28 2.7968 no 2_655
C18 H35 3.4303 no 1_455
C18 H36 3.1253 no 1_455
C19 H33 3.3648 no 3_765
C20 H8 3.4287 no 1_455
C20 H33 3.0607 no 3_765
C21 H8 2.8779 no 1_455
C21 H26 3.5227 no 3_665
C21 H27 3.1928 no 3_665
C21 H33 2.9807 no 3_765
C22 H8 2.9610 no 1_455
C22 H16 3.0668 no 4_564
C22 H27 3.4742 no 3_665
C22 H30 3.1631 no 4_464
C22 H33 3.2027 no 3_765
C23 H7 3.5055 no 1_455
C23 H8 3.5331 no 1_455
C23 H15 3.5922 no 4_564
C23 H16 2.7844 no 4_564
C23 H29 3.3849 no 4_464
C23 H30 3.0602 no 4_464
C23 H33 3.4963 no 3_765
C24 H12A 3.5132 no 3_775
C24 H15 3.4739 no 4_564
C24 H16 3.4570 no 4_564
C24 H33 3.5434 no 3_765
C26 H21 3.1762 no 3_665
C26 H32 3.1311 no 3_765
C27 H2 3.2130 no 2_645
C27 H3 3.4293 no 2_645
C27 H21 3.0615 no 3_665
C27 H32 3.3889 no 3_765
C28 H2 2.8414 no 2_645
C28 H3 3.2740 no 2_645
C29 H3 3.3386 no 2_645
C29 H7 3.5586 no 4_465
C29 H23 3.2245 no 4_565
C30 H3 3.5828 no 2_645
C30 H23 3.1238 no 4_565
C31 H20 3.2970 no 1_655
C31 H21 3.4041 no 1_655
C31 H32 3.5652 no 3_765
C32 H20 3.2006 no 1_655
C32 H21 3.0539 no 1_655
C32 H26 3.2784 no 3_765
C32 H32 3.0710 no 3_765
C33 H16 3.1643 no 2_645
C33 H20 3.0533 no 1_655
C34 H16 3.3086 no 2_645
C34 H20 2.9775 no 1_655
C35 H11A 3.3355 no 2_745
C35 H20 3.0707 no 1_655
C36 H20 3.2372 no 1_655
H2 C27 3.2130 no 2_655
H2 C28 2.8414 no 2_655
H2 H12A 3.5656 no 3_775
H2 H22 3.2090 no 4_565
H2 H27 3.2215 no 2_655
H2 H28 2.5596 no 2_655
H3 C27 3.4293 no 2_655
H3 C28 3.2740 no 2_655
H3 C29 3.3386 no 2_655
H3 C30 3.5828 no 2_655
H3 H7 3.5816 no 3_775
H3 H34 2.9138 no 2_755
H7 C23 3.5055 no 1_655
H7 C29 3.5586 no 4_564
H7 H3 3.5816 no 3_775
H7 H12B 3.5533 no 3_875
H7 H18 3.2542 no 1_655
H7 H29 3.0286 no 4_564
H8 C15 3.5434 no 4_564
H8 C20 3.4287 no 1_655
H8 C21 2.8779 no 1_655
H8 C22 2.9610 no 1_655
H8 C23 3.5331 no 1_655
H8 H14 3.0268 no 4_564
H8 H15 2.8943 no 4_564
H8 H21 3.0199 no 1_655
H8 H22 3.1720 no 1_655
H11A C35 3.3355 no 2_755
H11A H17 3.2347 no 1_655
H11A H23 3.3702 no 3_775
H11A H24 3.2223 no 3_775
H11A H29 2.9828 no 2_755
H11A H34 3.2804 no 2_755
H11A H35 2.7648 no 2_755
H11B C5 3.0942 no 3_775
H11B C6 3.1828 no 3_775
H11B C7 3.1781 no 3_775
H11B C8 3.1237 no 3_775
H11B C9 3.0802 no 3_775
H11B C10 3.0717 no 3_775
H11B H15 3.2175 no 2_655
H11B H24 2.7383 no 3_775
H12A C1 2.9924 no 3_775
H12A C2 3.0440 no 3_775
H12A C3 3.1717 no 3_775
H12A C4 3.1478 no 3_775
H12A C5 3.0400 no 3_775
H12A C10 3.0197 no 3_775
H12A C24 3.5132 no 3_775
H12A H2 3.5656 no 3_775
H12A H24 2.6944 no 3_775
H12B H7 3.5533 no 3_875
H12B H17 3.4425 no 1_655
H12B H18 3.3459 no 1_655
H12B H24 3.1557 no 3_775
H12B H29 2.8844 no 2_755
H14 C8 3.5960 no 4_465
H14 H8 3.0268 no 4_465
H14 H22 3.1393 no 4_565
H14 H27 3.5919 no 2_655
H14 H35 3.4251 no 1_455
H15 Se1 3.0403 no 4_465
H15 C8 3.2023 no 4_465
H15 C9 3.2509 no 4_465
H15 C23 3.5922 no 4_465
H15 C24 3.4739 no 4_465
H15 H8 2.8943 no 4_465
H15 H11B 3.2175 no 2_645
H15 H23 3.4291 no 4_465
H15 H24 3.1847 no 4_465
H15 H27 3.3442 no 2_655
H15 H35 3.5374 no 1_455
H16 C22 3.0668 no 4_465
H16 C23 2.7844 no 4_465
H16 C24 3.4570 no 4_465
H16 C33 3.1643 no 2_655
H16 C34 3.3086 no 2_655
H16 H22 3.1518 no 4_465
H16 H23 2.7053 no 4_465
H16 H28 3.3587 no 2_655
H16 H33 2.6901 no 2_655
H16 H34 2.9758 no 2_655
H17 C3 3.3828 no 1_455
H17 C4 2.8574 no 1_455
H17 C5 2.6529 no 1_455
H17 C6 3.0528 no 1_455
H17 C10 3.0675 no 1_455
H17 C11 3.3946 no 1_455
H17 C12 3.5215 no 1_455
H17 H11A 3.2347 no 1_455
H17 H12B 3.4425 no 1_455
H17 H28 3.1630 no 2_655
H17 H34 3.5488 no 2_655
H17 H36 2.9020 no 1_455
H18 C6 3.1478 no 1_455
H18 C7 3.0183 no 1_455
H18 C8 3.3712 no 1_455
H18 H7 3.2542 no 1_455
H18 H12B 3.3459 no 1_455
H18 H28 3.2792 no 2_655
H18 H36 3.3204 no 1_455
H20 C31 3.2970 no 1_455
H20 C32 3.2006 no 1_455
H20 C33 3.0533 no 1_455
H20 C34 2.9775 no 1_455
H20 C35 3.0707 no 1_455
H20 C36 3.2372 no 1_455
H20 H33 3.5434 no 1_455
H20 H33 3.4591 no 3_765
H20 H34 3.4224 no 1_455
H20 H35 3.5520 no 1_455
H21 C26 3.1762 no 3_665
H21 C27 3.0615 no 3_665
H21 C31 3.4041 no 1_455
H21 C32 3.0539 no 1_455
H21 H8 3.0199 no 1_455
H21 H26 2.6447 no 3_665
H21 H27 2.4310 no 3_665
H21 H32 2.9622 no 1_455
H21 H33 3.3401 no 3_765
H22 C2 3.5336 no 4_464
H22 H2 3.2090 no 4_464
H22 H8 3.1720 no 1_455
H22 H14 3.1393 no 4_464
H22 H16 3.1518 no 4_564
H22 H27 3.0202 no 3_665
H22 H30 2.7040 no 4_464
H22 H34 3.5176 no 3_765
H23 C15 3.5688 no 4_564
H23 C16 3.1711 no 4_564
H23 C29 3.2245 no 4_464
H23 C30 3.1238 no 4_464
H23 H11A 3.3702 no 3_775
H23 H15 3.4291 no 4_564
H23 H16 2.7053 no 4_564
H23 H29 2.7018 no 4_464
H23 H30 2.4776 no 4_464
H23 H35 3.5772 no 4_464
H24 C11 3.1643 no 3_775
H24 C12 3.1299 no 3_775
H24 H11A 3.2223 no 3_775
H24 H11B 2.7383 no 3_775
H24 H12A 2.6944 no 3_775
H24 H12B 3.1557 no 3_775
H24 H15 3.1847 no 4_564
H26 C21 3.5227 no 3_665
H26 C32 3.2784 no 3_765
H26 H21 2.6447 no 3_665
H26 H32 2.6156 no 3_765
H26 H33 3.3515 no 3_765
H27 C14 3.4558 no 2_645
H27 C15 3.2958 no 2_645
H27 C21 3.1928 no 3_665
H27 C22 3.4742 no 3_665
H27 H2 3.2215 no 2_645
H27 H14 3.5919 no 2_645
H27 H15 3.3442 no 2_645
H27 H21 2.4310 no 3_665
H27 H22 3.0202 no 3_665
H27 H32 3.1103 no 3_765
H28 C2 3.4112 no 2_645
H28 C13 3.0464 no 2_645
H28 C14 3.1599 no 2_645
H28 C15 3.0839 no 2_645
H28 C16 2.8535 no 2_645
H28 C17 2.7100 no 2_645
H28 C18 2.7968 no 2_645
H28 H2 2.5596 no 2_645
H28 H16 3.3587 no 2_645
H28 H17 3.1630 no 2_645
H28 H18 3.2792 no 2_645
H29 C23 3.3849 no 4_565
H29 H7 3.0286 no 4_465
H29 H11A 2.9828 no 2_745
H29 H12B 2.8844 no 2_745
H29 H23 2.7018 no 4_565
H30 C22 3.1631 no 4_565
H30 C23 3.0602 no 4_565
H30 H22 2.7040 no 4_565
H30 H23 2.4776 no 4_565
H32 Se1 3.3389 no 3_765
H32 C26 3.1311 no 3_765
H32 C27 3.3889 no 3_765
H32 C31 3.5652 no 3_765
H32 C32 3.0710 no 3_765
H32 H21 2.9622 no 1_655
H32 H26 2.6156 no 3_765
H32 H27 3.1103 no 3_765
H32 H32 2.4383 no 3_765
H33 Se1 3.5957 no 3_765
H33 C16 3.4679 no 2_645
H33 C19 3.3648 no 3_765
H33 C20 3.0607 no 3_765
H33 C21 2.9807 no 3_765
H33 C22 3.2027 no 3_765
H33 C23 3.4963 no 3_765
H33 C24 3.5434 no 3_765
H33 H16 2.6901 no 2_645
H33 H20 3.5434 no 1_655
H33 H20 3.4591 no 3_765
H33 H21 3.3401 no 3_765
H33 H26 3.3515 no 3_765
H34 C3 3.3031 no 2_745
H34 H3 2.9138 no 2_745
H34 H11A 3.2804 no 2_745
H34 H16 2.9758 no 2_645
H34 H17 3.5488 no 2_645
H34 H20 3.4224 no 1_655
H34 H22 3.5176 no 3_765
H35 C11 3.5986 no 2_745
H35 C13 3.2090 no 1_655
H35 C14 3.0382 no 1_655
H35 C15 3.1197 no 1_655
H35 C16 3.3682 no 1_655
H35 C17 3.5066 no 1_655
H35 C18 3.4303 no 1_655
H35 H11A 2.7648 no 2_745
H35 H14 3.4251 no 1_655
H35 H15 3.5374 no 1_655
H35 H20 3.5520 no 1_655
H35 H23 3.5772 no 4_565
H36 C16 3.4045 no 1_655
H36 C17 2.8700 no 1_655
H36 C18 3.1253 no 1_655
H36 H17 2.9020 no 1_655
H36 H18 3.3204 no 1_655

loop_
_geom_torsion_atom_site_label_1
_geom_torsion_atom_site_label_2
_geom_torsion_atom_site_label_3
_geom_torsion_atom_site_label_4
_geom_torsion
_geom_torsion_publ_flag
C1 Sn1 C13 C14 -93.5(4) no
C1 Sn1 C13 C18 88.9(4) no
C13 Sn1 C1 C2 4.7(4) no
C13 Sn1 C1 C10 -170.3(4) no
C1 Sn1 C19 C20 -179.0(3) no
C1 Sn1 C19 C24 0.7(5) no
C19 Sn1 C1 C2 117.0(3) no
C19 Sn1 C1 C10 -58.0(5) no
C1 Sn1 C25 C26 -131.1(4) no
C1 Sn1 C25 C30 44.7(5) no
C25 Sn1 C1 C2 -109.2(4) no
C25 Sn1 C1 C10 75.8(5) no
C13 Sn1 C19 C20 -66.0(4) no
C13 Sn1 C19 C24 113.6(4) no
C19 Sn1 C13 C14 149.1(4) no
C19 Sn1 C13 C18 -28.4(4) no
C13 Sn1 C25 C26 114.3(4) no
C13 Sn1 C25 C30 -69.8(4) no
C25 Sn1 C13 C14 27.9(4) no
C25 Sn1 C13 C18 -149.7(4) no
C19 Sn1 C25 C26 0.8(5) no
C19 Sn1 C25 C30 176.7(3) no
C25 Sn1 C19 C20 47.4(4) no
C25 Sn1 C19 C24 -133.0(4) no
C9 Se1 C31 C32 -145.7(4) no
C9 Se1 C31 C36 36.6(4) no
C31 Se1 C9 C8 78.7(4) no
C31 Se1 C9 C10 -98.0(4) no
Sn1 C1 C2 C3 -174.8(4) no
Sn1 C1 C10 C5 172.3(3) no
Sn1 C1 C10 C9 -7.7(8) no
C2 C1 C10 C5 -2.6(7) no
C2 C1 C10 C9 177.4(5) no
C10 C1 C2 C3 0.8(8) no
C1 C2 C3 C4 1.3(8) no
C2 C3 C4 C5 -1.4(8) no
C2 C3 C4 C11 -180.0(5) no
C3 C4 C5 C6 -179.2(5) no
C3 C4 C5 C10 -0.6(8) no
C3 C4 C11 C12 179.6(6) no
C5 C4 C11 C12 0.9(6) no
C11 C4 C5 C6 -0.3(6) no
C11 C4 C5 C10 178.3(4) no
C4 C5 C6 C7 179.8(5) no
C4 C5 C6 C12 -0.5(6) no
C4 C5 C10 C1 2.6(8) no
C4 C5 C10 C9 -177.4(5) no
C6 C5 C10 C1 -179.0(5) no
C6 C5 C10 C9 1.1(7) no
C10 C5 C6 C7 1.2(8) no
C10 C5 C6 C12 -179.1(5) no
C5 C6 C7 C8 -2.7(8) no
C5 C6 C12 C11 1.0(6) no
C7 C6 C12 C11 -179.3(6) no
C12 C6 C7 C8 177.6(5) no
C6 C7 C8 C9 2.2(8) no
C7 C8 C9 Se1 -176.8(5) no
C7 C8 C9 C10 0.0(8) no
Se1 C9 C10 C1 -5.0(8) no
Se1 C9 C10 C5 175.0(3) no
C8 C9 C10 C1 178.4(5) no
C8 C9 C10 C5 -1.6(7) no
C4 C11 C12 C6 -1.1(5) no
Sn1 C13 C14 C15 -177.2(3) no
Sn1 C13 C18 C17 177.3(3) no
C14 C13 C18 C17 -0.4(8) no
C18 C13 C14 C15 0.4(8) no
C13 C14 C15 C16 -0.8(9) no
C14 C15 C16 C17 1.0(9) no
C15 C16 C17 C18 -1.0(8) no
C16 C17 C18 C13 0.6(8) no
Sn1 C19 C20 C21 -179.8(3) no
Sn1 C19 C24 C23 -179.1(3) no
C20 C19 C24 C23 0.6(8) no
C24 C19 C20 C21 0.5(8) no
C19 C20 C21 C22 -0.1(8) no
C20 C21 C22 C23 -1.4(9) no
C21 C22 C23 C24 2.4(9) no
C22 C23 C24 C19 -2.0(9) no
Sn1 C25 C26 C27 175.0(4) no
Sn1 C25 C30 C29 -176.4(4) no
C26 C25 C30 C29 -0.4(8) no
C30 C25 C26 C27 -0.9(8) no
C25 C26 C27 C28 1.0(9) no
C26 C27 C28 C29 0.2(9) no
C27 C28 C29 C30 -1.5(9) no
C28 C29 C30 C25 1.6(9) no
Se1 C31 C32 C33 -176.3(4) no
Se1 C31 C36 C35 177.7(4) no
C32 C31 C36 C35 0.1(8) no
C36 C31 C32 C33 1.4(8) no
C31 C32 C33 C34 -1.9(8) no
C32 C33 C34 C35 0.9(9) no
C33 C34 C35 C36 0.6(9) no
C34 C35 C36 C31 -1.1(9) no
